data_2240309
loop_
_publ_author_name
'Gotoh, Kazuma'
'Ishida, Hiroyuki'

_publ_section_title
;
 Crystal structures of isoquinoline--3-chloro-2-nitrobenzoic acid (1/1)
 and isoquinolinium 4-chloro-2-nitrobenzoate
;
_journal_issue 1
_journal_name_full 'Acta Crystallographica Section E'
_journal_page_first 31
_journal_page_last 34
_journal_paper_doi 10.1107/S2056989014026152
_journal_volume 71
_journal_year 2015
_chemical_formula_iupac 'C9 H8 N +, C7 H3 Cl N O4 -'
_chemical_formula_moiety 'C9 H8 N +, C7 H3 Cl N O4 -'
_chemical_formula_sum 'C16 H11 Cl N2 O4'
_chemical_formula_weight 330.73
_chemical_name_systematic
;
Isoquinolinium 4-chloro-2-nitrobenzoate
;
_space_group_IT_number 2
_symmetry_cell_setting triclinic
_symmetry_space_group_name_Hall '-P 1'
_symmetry_space_group_name_H-M 'P -1'
_atom_sites_solution_hydrogens mixed
_cell_angle_alpha 74.8360(11)
_cell_angle_beta 80.1736(10)
_cell_angle_gamma 80.3642(13)
_cell_formula_units_Z 2
_cell_length_a 7.5916(3)
_cell_length_b 7.7607(3)
_cell_length_c 13.0456(4)
_cell_measurement_reflns_used 17960
_cell_measurement_temperature 190(2)
_cell_measurement_theta_max 30.11
_cell_measurement_theta_min 3.00
_cell_volume 724.84(5)
_computing_cell_refinement
;
<i>PROCESS-AUTO</i> (Rigaku/MSC, 2004)
;
_computing_data_collection
;
<i>PROCESS-AUTO</i> (Rigaku/MSC, 2004)
;
_computing_data_reduction
;
CrystalStructure (Rigaku, 2010)
;
_computing_molecular_graphics
;
ORTEP-3 for Windows (Farrugia, 2012)
;
_computing_publication_material
;
CrystalStructure (Rigaku, 2010) and PLATON (Spek, 2009)
;
_computing_structure_refinement
;
SHELXL2014 (Sheldrick, 2008)
;
_computing_structure_solution
;
SHELXS97 (Sheldrick, 2008)
;
_diffrn_ambient_temperature 190(2)
_diffrn_detector_area_resol_mean 10.000
_diffrn_measured_fraction_theta_full 0.996
_diffrn_measured_fraction_theta_max 0.996
_diffrn_measurement_device_type 'Rigaku R-AXIS RAPIDII'
_diffrn_measurement_method \w
_diffrn_radiation_type 'Mo K\a'
_diffrn_radiation_wavelength 0.71075
_diffrn_reflns_av_R_equivalents 0.0238
_diffrn_reflns_limit_h_max 10
_diffrn_reflns_limit_h_min -10
_diffrn_reflns_limit_k_max 10
_diffrn_reflns_limit_k_min -10
_diffrn_reflns_limit_l_max 18
_diffrn_reflns_limit_l_min -18
_diffrn_reflns_number 21510
_diffrn_reflns_theta_full 30.03
_diffrn_reflns_theta_max 30.03
_diffrn_standards_number 0
_exptl_absorpt_coefficient_mu 0.286
_exptl_absorpt_correction_T_max 0.936
_exptl_absorpt_correction_T_min 0.903
_exptl_absorpt_correction_type numerical
_exptl_absorpt_process_details
;
(NUMABS; Higashi, 1999)
;
_exptl_crystal_colour colorless
_exptl_crystal_density_diffrn 1.515
_exptl_crystal_density_method 'not measured'
_exptl_crystal_description block
_exptl_crystal_F_000 340.00
_exptl_crystal_size_max 0.390
_exptl_crystal_size_mid 0.320
_exptl_crystal_size_min 0.230
_refine_diff_density_max 0.415
_refine_diff_density_min -0.161
_refine_ls_extinction_method none
_refine_ls_goodness_of_fit_ref 1.074
_refine_ls_hydrogen_treatment mixed
_refine_ls_matrix_type full
_refine_ls_number_parameters 212
_refine_ls_number_reflns 4224
_refine_ls_number_restraints 0
_refine_ls_restrained_S_all 1.074
_refine_ls_R_factor_all 0.0455
_refine_ls_R_factor_gt 0.0392
_refine_ls_shift/su_max 0.001
_refine_ls_shift/su_mean 0.000
_refine_ls_structure_factor_coef Fsqd
_refine_ls_weighting_details 'w=1/[\s^2^(Fo^2^)+(0.0699P)^2^+0.1260P] where P=(Fo^2^+2Fc^2^)/3'
_refine_ls_weighting_scheme calc
_refine_ls_wR_factor_gt 0.1122
_refine_ls_wR_factor_ref 0.1171
_reflns_number_gt 3559
_reflns_number_total 4224
_reflns_threshold_expression I>2\s(I)
_cod_data_source_file lh5740sup1.cf
_cod_data_source_block II
_cod_original_cell_volume 724.84(4)
_cod_database_code 2240309
_cod_database_fobs_code 2240309
_shelxl_version_number 2.014

loop_
_symmetry_equiv_pos_site_id
_symmetry_equiv_pos_as_xyz
1 +X,+Y,+Z
2 -X,-Y,-Z

loop_
_atom_site_type_symbol
_atom_site_label
_atom_site_fract_x
_atom_site_fract_y
_atom_site_fract_z
_atom_site_U_iso_or_equiv
_atom_site_adp_type
_atom_site_calc_flag
_atom_site_occupancy
Cl Cl1 0.89304(5) 0.83272(5) 0.98941(3) 0.04513(12) Uani d 1
O O1 0.49156(12) 0.48077(13) 0.69271(7) 0.0359(2) Uani d 1
O O2 0.25649(12) 0.50987(15) 0.81971(8) 0.0427(2) Uani d 1
O O3 0.78736(17) 0.25408(13) 0.80657(10) 0.0503(3) Uani d 1
O O4 0.91034(13) 0.46177(16) 0.68317(9) 0.0465(3) Uani d 1
N N1 0.81282(13) 0.40954(14) 0.76667(9) 0.0328(2) Uani d 1
N N2 0.31990(13) 0.26809(14) 0.63693(8) 0.0313(2) Uani d 1
C C1 0.53627(14) 0.58384(14) 0.83982(8) 0.0253(2) Uani d 1
C C2 0.72336(14) 0.54307(14) 0.82731(8) 0.0257(2) Uani d 1
C C3 0.83671(15) 0.61582(16) 0.87214(9) 0.0293(2) Uani d 1
H H3 0.9639 0.5862 0.8608 0.035 Uiso calc 1
C C4 0.75517(17) 0.73430(15) 0.93451(9) 0.0310(2) Uani d 1
C C5 0.56930(18) 0.77436(16) 0.95367(10) 0.0338(2) Uani d 1
H H5 0.5166 0.8522 0.9992 0.041 Uiso calc 1
C C6 0.46123(16) 0.69972(15) 0.90582(9) 0.0299(2) Uani d 1
H H6 0.3339 0.7281 0.9182 0.036 Uiso calc 1
C C7 0.41584(15) 0.51806(15) 0.78102(9) 0.0281(2) Uani d 1
C C8 0.24974(17) 0.14032(19) 0.71997(10) 0.0357(3) Uani d 1
H H8 0.2368 0.1551 0.7910 0.043 Uiso calc 1
C C9 0.19825(16) -0.00741(18) 0.70253(10) 0.0344(2) Uani d 1
H H9 0.1497 -0.0957 0.7610 0.041 Uiso calc 1
C C10 0.21705(14) -0.02954(15) 0.59708(9) 0.0282(2) Uani d 1
C C11 0.17073(17) -0.18170(17) 0.57248(12) 0.0363(3) Uani d 1
H H11 0.1257 -0.2761 0.6282 0.044 Uiso calc 1
C C12 0.19101(18) -0.19246(19) 0.46842(13) 0.0417(3) Uani d 1
H H12 0.1586 -0.2946 0.4524 0.050 Uiso calc 1
C C13 0.25903(18) -0.0555(2) 0.38392(11) 0.0404(3) Uani d 1
H H13 0.2719 -0.0664 0.3121 0.048 Uiso calc 1
C C14 0.30629(16) 0.09202(18) 0.40472(9) 0.0339(2) Uani d 1
H H14 0.3528 0.1839 0.3478 0.041 Uiso calc 1
C C15 0.28566(14) 0.10747(15) 0.51186(9) 0.0264(2) Uani d 1
C C16 0.33645(15) 0.25579(16) 0.53682(9) 0.0294(2) Uani d 1
H H16 0.3834 0.3486 0.4808 0.035 Uiso calc 1
H H2 0.369(3) 0.354(3) 0.6545(17) 0.060(6) Uiso d 1

loop_
_atom_site_aniso_label
_atom_site_aniso_U_11
_atom_site_aniso_U_22
_atom_site_aniso_U_33
_atom_site_aniso_U_12
_atom_site_aniso_U_13
_atom_site_aniso_U_23
Cl1 0.0583(2) 0.0493(2) 0.03860(18) -0.02822(16) -0.00558(14) -0.01675(14)
O1 0.0312(4) 0.0486(5) 0.0341(4) -0.0119(4) -0.0042(3) -0.0166(4)
O2 0.0260(4) 0.0626(6) 0.0428(5) -0.0125(4) -0.0022(3) -0.0155(4)
O3 0.0648(7) 0.0320(5) 0.0575(6) 0.0025(4) -0.0139(5) -0.0187(4)
O4 0.0342(5) 0.0670(7) 0.0459(5) -0.0106(4) 0.0058(4) -0.0311(5)
N1 0.0273(4) 0.0377(5) 0.0386(5) 0.0004(4) -0.0087(4) -0.0185(4)
N2 0.0251(4) 0.0361(5) 0.0365(5) -0.0036(4) -0.0051(4) -0.0146(4)
C1 0.0255(5) 0.0250(5) 0.0250(5) -0.0044(4) -0.0037(4) -0.0044(4)
C2 0.0260(5) 0.0265(5) 0.0258(5) -0.0040(4) -0.0029(4) -0.0085(4)
C3 0.0278(5) 0.0340(5) 0.0286(5) -0.0085(4) -0.0039(4) -0.0090(4)
C4 0.0404(6) 0.0285(5) 0.0281(5) -0.0131(4) -0.0055(4) -0.0078(4)
C5 0.0436(6) 0.0274(5) 0.0317(5) -0.0042(4) -0.0024(5) -0.0114(4)
C6 0.0295(5) 0.0287(5) 0.0298(5) -0.0013(4) -0.0021(4) -0.0070(4)
C7 0.0257(5) 0.0289(5) 0.0304(5) -0.0061(4) -0.0070(4) -0.0045(4)
C8 0.0319(6) 0.0482(7) 0.0287(5) -0.0040(5) -0.0029(4) -0.0133(5)
C9 0.0311(5) 0.0417(6) 0.0274(5) -0.0074(5) -0.0014(4) -0.0028(4)
C10 0.0220(5) 0.0308(5) 0.0309(5) -0.0021(4) -0.0054(4) -0.0052(4)
C11 0.0296(5) 0.0312(5) 0.0491(7) -0.0039(4) -0.0098(5) -0.0082(5)
C12 0.0349(6) 0.0391(6) 0.0602(8) 0.0020(5) -0.0175(6) -0.0247(6)
C13 0.0360(6) 0.0527(8) 0.0381(6) 0.0052(5) -0.0128(5) -0.0227(6)
C14 0.0298(5) 0.0430(6) 0.0278(5) 0.0002(5) -0.0062(4) -0.0080(4)
C15 0.0207(4) 0.0313(5) 0.0267(5) -0.0012(4) -0.0048(4) -0.0063(4)
C16 0.0228(5) 0.0328(5) 0.0323(5) -0.0035(4) -0.0044(4) -0.0068(4)

loop_
_atom_type_symbol
_atom_type_description
_atom_type_scat_dispersion_real
_atom_type_scat_dispersion_imag
_atom_type_scat_source
C C 0.0033 0.0016
;
International Tables for Crystallography
(1992, Vol. C, Tables 4.2.6.8 and 6.1.1.4)
;
H H 0.0000 0.0000
;
International Tables for Crystallography
(1992, Vol. C, Table 6.1.1.4)
;
O O 0.0106 0.0060
;
International Tables for Crystallography
(1992, Vol. C, Tables 4.2.6.8 and 6.1.1.4)
;
N N 0.0061 0.0033
;
International Tables for Crystallography
(1992, Vol. C, Tables 4.2.6.8 and 6.1.1.4)
;
Cl Cl 0.1484 0.1585
;
International Tables for Crystallography
(1992, Vol. C, Tables 4.2.6.8 and 6.1.1.4)
;

loop_
_geom_angle_atom_site_label_1
_geom_angle_atom_site_label_2
_geom_angle_atom_site_label_3
_geom_angle
O3 N1 O4 125.41(11)
O3 N1 C2 116.47(10)
O4 N1 C2 118.08(10)
C16 N2 C8 121.77(11)
C16 N2 H2 121.1(13)
C8 N2 H2 116.6(13)
C6 C1 C2 116.80(10)
C6 C1 C7 119.68(10)
C2 C1 C7 123.42(10)
C3 C2 C1 124.21(10)
C3 C2 N1 115.37(9)
C1 C2 N1 120.38(9)
C2 C3 C4 116.52(10)
C2 C3 H3 121.7
C4 C3 H3 121.7
C3 C4 C5 121.97(10)
C3 C4 Cl1 117.91(9)
C5 C4 Cl1 120.12(9)
C6 C5 C4 119.35(11)
C6 C5 H5 120.3
C4 C5 H5 120.3
C5 C6 C1 121.06(11)
C5 C6 H6 119.5
C1 C6 H6 119.5
O2 C7 O1 126.47(11)
O2 C7 C1 118.47(11)
O1 C7 C1 115.02(9)
C9 C8 N2 120.89(11)
C9 C8 H8 119.6
N2 C8 H8 119.6
C8 C9 C10 119.69(11)
C8 C9 H9 120.2
C10 C9 H9 120.2
C9 C10 C11 123.14(11)
C9 C10 C15 118.36(11)
C11 C10 C15 118.50(11)
C12 C11 C10 119.70(12)
C12 C11 H11 120.2
C10 C11 H11 120.2
C11 C12 C13 121.55(12)
C11 C12 H12 119.2
C13 C12 H12 119.2
C14 C13 C12 120.33(12)
C14 C13 H13 119.8
C12 C13 H13 119.8
C13 C14 C15 119.39(12)
C13 C14 H14 120.3
C15 C14 H14 120.3
C16 C15 C14 121.11(11)
C16 C15 C10 118.34(10)
C14 C15 C10 120.53(11)
N2 C16 C15 120.90(11)
N2 C16 H16 119.6
C15 C16 H16 119.6

loop_
_geom_bond_atom_site_label_1
_geom_bond_atom_site_label_2
_geom_bond_distance
Cl1 C4 1.7326(12)
O1 C7 1.2784(15)
O2 C7 1.2340(14)
O3 N1 1.2162(15)
O4 N1 1.2220(15)
N1 C2 1.4734(14)
N2 C16 1.3176(16)
N2 C8 1.3632(17)
N2 H2 0.91(2)
C1 C6 1.3931(15)
C1 C2 1.3933(15)
C1 C7 1.5118(15)
C2 C3 1.3814(15)
C3 C4 1.3855(16)
C3 H3 0.9500
C4 C5 1.3869(18)
C5 C6 1.3862(17)
C5 H5 0.9500
C6 H6 0.9500
C8 C9 1.3550(19)
C8 H8 0.9500
C9 C10 1.4108(17)
C9 H9 0.9500
C10 C11 1.4131(17)
C10 C15 1.4168(15)
C11 C12 1.363(2)
C11 H11 0.9500
C12 C13 1.410(2)
C12 H12 0.9500
C13 C14 1.3590(19)
C13 H13 0.9500
C14 C15 1.4140(16)
C14 H14 0.9500
C15 C16 1.4025(16)
C16 H16 0.9500

loop_
_geom_hbond_atom_site_label_D
_geom_hbond_atom_site_label_H
_geom_hbond_atom_site_label_A
_geom_hbond_site_symmetry_A
_geom_hbond_distance_DH
_geom_hbond_distance_HA
_geom_hbond_distance_DA
_geom_hbond_angle_DHA
_geom_hbond_publ_flag
N2 H2 O1 . 0.91(2) 1.67(2) 2.5738(14) 169(2) y
C3 H3 O2 1_655 0.95 2.21 3.1580(15) 174 y
C13 H13 O3 2_656 0.95 2.52 3.3405(19) 145 y
C16 H16 O1 2_666 0.95 2.43 3.3477(15) 163 y

loop_
_geom_torsion_atom_site_label_1
_geom_torsion_atom_site_label_2
_geom_torsion_atom_site_label_3
_geom_torsion_atom_site_label_4
_geom_torsion
C6 C1 C2 C3 -2.85(16)
C7 C1 C2 C3 173.44(10)
C6 C1 C2 N1 174.65(10)
C7 C1 C2 N1 -9.05(16)
O3 N1 C2 C3 110.00(12)
O4 N1 C2 C3 -67.61(14)
O3 N1 C2 C1 -67.71(14)
O4 N1 C2 C1 114.67(12)
C1 C2 C3 C4 1.06(17)
N1 C2 C3 C4 -176.56(10)
C2 C3 C4 C5 1.76(17)
C2 C3 C4 Cl1 -178.43(8)
C3 C4 C5 C6 -2.62(18)
Cl1 C4 C5 C6 177.57(9)
C4 C5 C6 C1 0.69(18)
C2 C1 C6 C5 1.91(16)
C7 C1 C6 C5 -174.53(10)
C6 C1 C7 O2 -26.60(16)
C2 C1 C7 O2 157.21(11)
C6 C1 C7 O1 151.51(11)
C2 C1 C7 O1 -24.68(15)
C16 N2 C8 C9 1.66(18)
N2 C8 C9 C10 -0.10(19)
C8 C9 C10 C11 178.39(11)
C8 C9 C10 C15 -1.62(17)
C9 C10 C11 C12 179.31(11)
C15 C10 C11 C12 -0.68(17)
C10 C11 C12 C13 0.57(19)
C11 C12 C13 C14 -0.04(19)
C12 C13 C14 C15 -0.36(19)
C13 C14 C15 C16 178.64(11)
C13 C14 C15 C10 0.24(17)
C9 C10 C15 C16 1.85(15)
C11 C10 C15 C16 -178.16(10)
C9 C10 C15 C14 -179.71(10)
C11 C10 C15 C14 0.28(16)
C8 N2 C16 C15 -1.40(17)
C14 C15 C16 N2 -178.81(10)
C10 C15 C16 N2 -0.38(16)
